data_7015168
loop_
_publ_author_name
'Li, Lidong'
'Gomes, Clara S. B.'
'Gomes, Pedro T.'
'Duarte, M. Teresa'
'Fan, Zhiqiang'

_publ_section_title
;
 New tetradentate N,N,N,N-chelating \a-diimine ligands and their
 corresponding zinc and nickel complexes: synthesis, characterisation
 and testing as olefin polymerisation catalysts.
;
_journal_issue 13
_journal_name_full 'Dalton transactions (Cambridge, England : 2003)'
_journal_page_first 3365
_journal_page_last 3380
_journal_paper_doi 10.1039/c0dt01308k
_journal_volume 40
_journal_year 2011
_chemical_formula_moiety 'C42 H30 Cl N8 Zn, C2 H3 Cl3 N Zn, 2(C2 H3 N)'
_chemical_formula_sum 'C48 H39 Cl4 N11 Zn2'
_chemical_formula_weight 1042.44
_space_group_IT_number 2
_symmetry_cell_setting triclinic
_symmetry_Int_Tables_number 2
_symmetry_space_group_name_Hall '-P 1'
_symmetry_space_group_name_H-M 'P -1'
_atom_sites_solution_hydrogens geom
_atom_sites_solution_primary direct
_atom_sites_solution_secondary difmap
_audit_creation_method SHELXL-97
_cell_angle_alpha 109.561(2)
_cell_angle_beta 107.565(1)
_cell_angle_gamma 101.401(1)
_cell_formula_units_Z 2
_cell_length_a 11.5240(2)
_cell_length_b 15.4750(3)
_cell_length_c 15.8961(3)
_cell_measurement_reflns_used 8644
_cell_measurement_temperature 150(2)
_cell_measurement_theta_max 26.36
_cell_measurement_theta_min 2.83
_cell_volume 2401.75(9)
_computing_cell_refinement 'Bruker SMART'
_computing_data_collection 'Bruker SMART'
_computing_data_reduction 'Bruker SAINT'
_computing_molecular_graphics ORTEP
_computing_publication_material enCIFer
_computing_structure_refinement 'SHELXL-97 (Sheldrick, 2008)'
_computing_structure_solution 'Bruker SHELXTL'
_diffrn_ambient_temperature 150(2)
_diffrn_measured_fraction_theta_full 0.994
_diffrn_measured_fraction_theta_max 0.994
_diffrn_measurement_device_type 'CCD area detector'
_diffrn_measurement_method 'phi and omega scans'
_diffrn_radiation_monochromator graphite
_diffrn_radiation_probe x-ray
_diffrn_radiation_type MoK\a
_diffrn_radiation_wavelength 0.71073
_diffrn_reflns_av_R_equivalents 0.0346
_diffrn_reflns_av_sigmaI/netI 0.0427
_diffrn_reflns_limit_h_max 14
_diffrn_reflns_limit_h_min -14
_diffrn_reflns_limit_k_max 18
_diffrn_reflns_limit_k_min -19
_diffrn_reflns_limit_l_max 18
_diffrn_reflns_limit_l_min -19
_diffrn_reflns_number 27199
_diffrn_reflns_theta_full 26.36
_diffrn_reflns_theta_max 26.36
_diffrn_reflns_theta_min 2.83
_diffrn_source 'fine-focus sealed tube'
_exptl_absorpt_coefficient_mu 1.268
_exptl_absorpt_correction_T_max 0.7856
_exptl_absorpt_correction_T_min 0.7023
_exptl_absorpt_correction_type multi-scan
_exptl_absorpt_process_details 'SADABS (Sheldric, 1996)'
_exptl_crystal_colour orange-red
_exptl_crystal_density_diffrn 1.441
_exptl_crystal_density_method 'not measured'
_exptl_crystal_description block
_exptl_crystal_F_000 1064
_exptl_crystal_size_max 0.30
_exptl_crystal_size_mid 0.26
_exptl_crystal_size_min 0.20
_refine_diff_density_max 0.613
_refine_diff_density_min -0.660
_refine_diff_density_rms 0.064
_refine_ls_extinction_method none
_refine_ls_goodness_of_fit_ref 1.058
_refine_ls_hydrogen_treatment constr
_refine_ls_matrix_type full
_refine_ls_number_parameters 589
_refine_ls_number_reflns 9760
_refine_ls_number_restraints 0
_refine_ls_restrained_S_all 1.058
_refine_ls_R_factor_all 0.0513
_refine_ls_R_factor_gt 0.0358
_refine_ls_shift/su_max 0.045
_refine_ls_shift/su_mean 0.002
_refine_ls_structure_factor_coef Fsqd
_refine_ls_weighting_details 'calc w=1/[\s^2^(Fo^2^)+(0.0458P)^2^+0.3813P] where P=(Fo^2^+2Fc^2^)/3'
_refine_ls_weighting_scheme calc
_refine_ls_wR_factor_gt 0.0868
_refine_ls_wR_factor_ref 0.0912
_reflns_number_gt 7694
_reflns_number_total 9760
_reflns_threshold_expression >2\s(I)
_cod_data_source_file c0dt01308k.txt
_cod_data_source_block 4a
_cod_original_cell_volume 2401.73(8)
_cod_database_code 7015168

loop_
_symmetry_equiv_pos_as_xyz
'x, y, z'
'-x, -y, -z'

loop_
_atom_site_label
_atom_site_type_symbol
_atom_site_fract_x
_atom_site_fract_y
_atom_site_fract_z
_atom_site_U_iso_or_equiv
_atom_site_adp_type
_atom_site_occupancy
_atom_site_symmetry_multiplicity
_atom_site_calc_flag
_atom_site_refinement_flags
_atom_site_disorder_assembly
_atom_site_disorder_group
Zn1 Zn 0.67967(2) -0.002998(18) 0.255585(17) 0.01828(8) Uani 1 1 d . . .
Zn2 Zn -0.07755(3) 0.55337(2) 0.35072(2) 0.02817(9) Uani 1 1 d . . .
Cl1 Cl 0.81407(5) 0.03190(4) 0.18409(4) 0.02496(13) Uani 1 1 d . . .
Cl2 Cl 0.09063(8) 0.69062(5) 0.44015(6) 0.0514(2) Uani 1 1 d . . .
Cl3 Cl -0.24489(6) 0.55746(5) 0.39356(5) 0.04053(17) Uani 1 1 d . . .
Cl4 Cl -0.13283(7) 0.50241(6) 0.18980(5) 0.04569(19) Uani 1 1 d . . .
N1 N 0.62668(17) 0.12333(13) 0.29590(13) 0.0203(4) Uani 1 1 d . . .
N2 N 0.72776(17) 0.04209(13) 0.41228(13) 0.0185(4) Uani 1 1 d . . .
N3 N 0.49053(18) -0.05676(14) 0.14641(13) 0.0195(4) Uani 1 1 d . . .
N4 N 0.41139(18) -0.14747(14) 0.10414(13) 0.0219(4) Uani 1 1 d . . .
N5 N 0.30938(18) -0.15136(14) 0.03350(13) 0.0228(4) Uani 1 1 d . . .
N6 N 0.69026(18) -0.13303(13) 0.25744(13) 0.0206(4) Uani 1 1 d . . .
N7 N 0.64945(19) -0.20898(14) 0.17311(13) 0.0229(4) Uani 1 1 d . . .
N8 N 0.67529(18) -0.28093(13) 0.19422(13) 0.0222(4) Uani 1 1 d . . .
N9 N -0.0250(2) 0.44022(16) 0.37375(16) 0.0320(5) Uani 1 1 d . . .
N10 N 0.2170(4) 0.3415(3) 0.2707(3) 0.0971(13) Uani 1 1 d . . .
N11 N 0.6865(3) 0.9880(2) 0.7333(2) 0.0572(8) Uani 1 1 d . . .
C1 C 0.6170(2) 0.14959(16) 0.37779(16) 0.0205(5) Uani 1 1 d . . .
C2 C 0.5598(2) 0.21627(18) 0.42826(17) 0.0271(5) Uani 1 1 d . . .
C3 C 0.4978(3) 0.2785(2) 0.40755(19) 0.0380(7) Uani 1 1 d . . .
H3 H 0.4879 0.2878 0.3513 0.046 Uiso 1 1 calc R . .
C4 C 0.4495(3) 0.3281(2) 0.4743(2) 0.0475(8) Uani 1 1 d . . .
H4 H 0.4070 0.3701 0.4607 0.057 Uiso 1 1 calc R . .
C5 C 0.4627(3) 0.3168(2) 0.5579(2) 0.0443(8) Uani 1 1 d . . .
H5 H 0.4308 0.3518 0.6002 0.053 Uiso 1 1 calc R . .
C6 C 0.5244(2) 0.2523(2) 0.58073(19) 0.0334(6) Uani 1 1 d . . .
C7 C 0.5711(2) 0.20255(18) 0.51358(17) 0.0254(5) Uani 1 1 d . . .
C8 C 0.5428(2) 0.2310(2) 0.66283(19) 0.0366(7) Uani 1 1 d . . .
H8 H 0.5188 0.2651 0.7114 0.044 Uiso 1 1 calc R . .
C9 C 0.5953(2) 0.1612(2) 0.67158(19) 0.0356(6) Uani 1 1 d . . .
H9 H 0.6017 0.1463 0.7245 0.043 Uiso 1 1 calc R . .
C10 C 0.6403(2) 0.11059(19) 0.60301(17) 0.0292(6) Uani 1 1 d . . .
H10 H 0.6745 0.0626 0.6101 0.035 Uiso 1 1 calc R . .
C11 C 0.6325(2) 0.13386(17) 0.52585(16) 0.0223(5) Uani 1 1 d . . .
C12 C 0.6685(2) 0.10032(16) 0.44188(16) 0.0202(5) Uani 1 1 d . . .
C13 C 0.5867(2) 0.16439(17) 0.22870(16) 0.0209(5) Uani 1 1 d . . .
C14 C 0.6420(2) 0.26267(17) 0.25443(18) 0.0277(5) Uani 1 1 d . . .
H14 H 0.7021 0.3032 0.3174 0.033 Uiso 1 1 calc R . .
C15 C 0.6080(2) 0.30035(19) 0.18687(19) 0.0322(6) Uani 1 1 d . . .
H15 H 0.6467 0.3659 0.2039 0.039 Uiso 1 1 calc R . .
C16 C 0.5158(2) 0.24014(18) 0.09315(18) 0.0291(6) Uani 1 1 d . . .
H16 H 0.4909 0.2658 0.0481 0.035 Uiso 1 1 calc R . .
C17 C 0.4612(2) 0.14229(18) 0.06718(17) 0.0237(5) Uani 1 1 d . . .
H17 H 0.3993 0.1027 0.0046 0.028 Uiso 1 1 calc R . .
C18 C 0.4974(2) 0.10179(17) 0.13326(16) 0.0196(5) Uani 1 1 d . . .
C19 C 0.4374(2) -0.00297(16) 0.10319(15) 0.0190(5) Uani 1 1 d . . .
C20 C 0.3210(2) -0.06477(17) 0.02967(16) 0.0227(5) Uani 1 1 d . . .
H20 H 0.2627 -0.0500 -0.0136 0.027 Uiso 1 1 calc R . .
C21 C 0.1974(2) -0.24185(18) -0.02407(18) 0.0302(6) Uani 1 1 d . . .
H21A H 0.2254 -0.2970 -0.0243 0.036 Uiso 1 1 calc R . .
H21B H 0.1605 -0.2499 -0.0908 0.036 Uiso 1 1 calc R . .
C22 C 0.0968(3) -0.2391(2) 0.0178(2) 0.0417(7) Uani 1 1 d . . .
C23 C 0.0003(3) -0.2023(3) -0.0166(4) 0.0838(14) Uani 1 1 d . . .
H23 H -0.0017 -0.1836 -0.0667 0.101 Uiso 1 1 calc R . .
C24 C -0.0896(5) -0.1930(4) 0.0198(6) 0.127(3) Uani 1 1 d . . .
H24 H -0.1543 -0.1697 -0.0050 0.153 Uiso 1 1 calc R . .
C25 C -0.0825(6) -0.2190(4) 0.0946(5) 0.129(3) Uani 1 1 d . . .
H25 H -0.1418 -0.2097 0.1227 0.155 Uiso 1 1 calc R . .
C26 C 0.0101(6) -0.2595(4) 0.1323(4) 0.126(3) Uani 1 1 d . . .
H26 H 0.0104 -0.2794 0.1815 0.151 Uiso 1 1 calc R . .
C27 C 0.1023(4) -0.2678(3) 0.0899(2) 0.0691(11) Uani 1 1 d . . .
H27 H 0.1663 -0.2929 0.1119 0.083 Uiso 1 1 calc R . .
C28 C 0.7983(2) 0.00460(17) 0.47395(16) 0.0206(5) Uani 1 1 d . . .
C29 C 0.8748(2) 0.06672(18) 0.57221(16) 0.0239(5) Uani 1 1 d . . .
H29 H 0.8796 0.1316 0.5962 0.029 Uiso 1 1 calc R . .
C30 C 0.9432(2) 0.03229(19) 0.63349(17) 0.0261(5) Uani 1 1 d . . .
H30 H 0.9929 0.0738 0.6987 0.031 Uiso 1 1 calc R . .
C31 C 0.9381(2) -0.06333(19) 0.59850(17) 0.0299(6) Uani 1 1 d . . .
H31 H 0.9805 -0.0872 0.6407 0.036 Uiso 1 1 calc R . .
C32 C 0.8702(2) -0.12354(18) 0.50087(17) 0.0276(5) Uani 1 1 d . . .
H32 H 0.8699 -0.1873 0.4774 0.033 Uiso 1 1 calc R . .
C33 C 0.8010(2) -0.09014(17) 0.43582(16) 0.0202(5) Uani 1 1 d . . .
C34 C 0.7415(2) -0.15720(16) 0.33208(16) 0.0193(5) Uani 1 1 d . . .
C35 C 0.7317(2) -0.25310(17) 0.29105(16) 0.0229(5) Uani 1 1 d . . .
H35 H 0.7582 -0.2907 0.3230 0.028 Uiso 1 1 calc R . .
C36 C 0.6270(2) -0.37987(17) 0.11604(17) 0.0252(5) Uani 1 1 d . . .
H36A H 0.6892 -0.4127 0.1293 0.030 Uiso 1 1 calc R . .
H36B H 0.6165 -0.3763 0.0546 0.030 Uiso 1 1 calc R . .
C37 C 0.5001(2) -0.43667(16) 0.10893(16) 0.0234(5) Uani 1 1 d . . .
C38 C 0.3857(2) -0.42424(19) 0.06078(18) 0.0297(6) Uani 1 1 d . . .
H38 H 0.3880 -0.3802 0.0328 0.036 Uiso 1 1 calc R . .
C39 C 0.2698(3) -0.4766(2) 0.05443(19) 0.0382(7) Uani 1 1 d . . .
H39 H 0.1942 -0.4673 0.0229 0.046 Uiso 1 1 calc R . .
C40 C 0.2650(3) -0.5431(2) 0.0948(2) 0.0435(7) Uani 1 1 d . . .
H40 H 0.1862 -0.5794 0.0893 0.052 Uiso 1 1 calc R . .
C41 C 0.3776(3) -0.5555(2) 0.1431(2) 0.0423(7) Uani 1 1 d . . .
H41 H 0.3749 -0.5996 0.1710 0.051 Uiso 1 1 calc R . .
C42 C 0.4943(3) -0.50226(19) 0.15019(19) 0.0328(6) Uani 1 1 d . . .
H42 H 0.5699 -0.5107 0.1831 0.039 Uiso 1 1 calc R . .
C43 C 0.0111(3) 0.2790(2) 0.3679(2) 0.0421(7) Uani 1 1 d . . .
H43A H -0.0369 0.2292 0.3028 0.063 Uiso 1 1 calc R . .
H43B H -0.0185 0.2607 0.4118 0.063 Uiso 1 1 calc R . .
H43C H 0.1011 0.2866 0.3862 0.063 Uiso 1 1 calc R . .
C44 C -0.0078(2) 0.37033(19) 0.37214(18) 0.0303(6) Uani 1 1 d . . .
C45 C 0.2167(4) 0.5169(3) 0.3105(3) 0.0793(13) Uani 1 1 d . . .
H45A H 0.2799 0.5499 0.2939 0.119 Uiso 1 1 calc R . .
H45B H 0.2363 0.5511 0.3785 0.119 Uiso 1 1 calc R . .
H45C H 0.1326 0.5147 0.2727 0.119 Uiso 1 1 calc R . .
C46 C 0.2184(4) 0.4183(3) 0.2898(3) 0.0637(10) Uani 1 1 d . . .
C47 C 0.8507(4) 0.9195(3) 0.8145(4) 0.0857(14) Uani 1 1 d . . .
H47A H 0.8639 0.9410 0.8818 0.129 Uiso 1 1 calc R . .
H47B H 0.9312 0.9424 0.8098 0.129 Uiso 1 1 calc R . .
H47C H 0.8179 0.8497 0.7830 0.129 Uiso 1 1 calc R . .
C48 C 0.7590(3) 0.9578(2) 0.7676(2) 0.0455(7) Uani 1 1 d . . .

loop_
_atom_site_aniso_label
_atom_site_aniso_U_11
_atom_site_aniso_U_22
_atom_site_aniso_U_33
_atom_site_aniso_U_23
_atom_site_aniso_U_13
_atom_site_aniso_U_12
Zn1 0.02297(15) 0.01684(14) 0.01338(13) 0.00641(10) 0.00439(11) 0.00768(11)
Zn2 0.02910(17) 0.02317(16) 0.02881(17) 0.01061(13) 0.00633(13) 0.01058(13)
Cl1 0.0237(3) 0.0324(3) 0.0176(3) 0.0123(2) 0.0057(2) 0.0079(3)
Cl2 0.0485(5) 0.0278(4) 0.0594(5) 0.0081(3) 0.0196(4) -0.0036(3)
Cl3 0.0335(4) 0.0463(4) 0.0388(4) 0.0125(3) 0.0119(3) 0.0208(3)
Cl4 0.0516(4) 0.0566(5) 0.0295(4) 0.0198(3) 0.0112(3) 0.0243(4)
N1 0.0217(10) 0.0188(10) 0.0144(9) 0.0054(8) 0.0019(8) 0.0058(8)
N2 0.0210(10) 0.0166(9) 0.0143(9) 0.0062(8) 0.0039(8) 0.0043(8)
N3 0.0219(10) 0.0193(10) 0.0179(10) 0.0086(8) 0.0077(8) 0.0069(8)
N4 0.0230(10) 0.0220(11) 0.0175(10) 0.0078(8) 0.0053(8) 0.0064(9)
N5 0.0222(10) 0.0233(11) 0.0181(10) 0.0068(8) 0.0055(8) 0.0053(9)
N6 0.0270(11) 0.0165(10) 0.0153(9) 0.0057(8) 0.0055(8) 0.0073(8)
N7 0.0299(11) 0.0174(10) 0.0186(10) 0.0066(8) 0.0059(9) 0.0098(9)
N8 0.0252(11) 0.0191(10) 0.0196(10) 0.0068(8) 0.0058(9) 0.0094(9)
N9 0.0333(12) 0.0306(12) 0.0340(12) 0.0161(10) 0.0109(10) 0.0141(10)
N10 0.155(4) 0.095(3) 0.106(3) 0.066(3) 0.093(3) 0.067(3)
N11 0.0652(19) 0.074(2) 0.0658(19) 0.0463(17) 0.0424(17) 0.0342(17)
C1 0.0190(11) 0.0184(11) 0.0170(11) 0.0047(9) 0.0023(9) 0.0045(9)
C2 0.0260(13) 0.0267(13) 0.0230(12) 0.0058(11) 0.0065(11) 0.0111(11)
C3 0.0465(17) 0.0441(17) 0.0294(14) 0.0153(13) 0.0138(13) 0.0295(15)
C4 0.0516(18) 0.055(2) 0.0464(18) 0.0207(16) 0.0198(15) 0.0402(17)
C5 0.0419(17) 0.0522(19) 0.0376(16) 0.0079(14) 0.0187(14) 0.0277(15)
C6 0.0248(13) 0.0378(16) 0.0303(14) 0.0048(12) 0.0120(11) 0.0110(12)
C7 0.0203(12) 0.0270(13) 0.0200(12) 0.0041(10) 0.0048(10) 0.0050(10)
C8 0.0274(14) 0.0491(18) 0.0261(14) 0.0051(13) 0.0150(12) 0.0101(13)
C9 0.0330(15) 0.0482(17) 0.0251(14) 0.0133(13) 0.0160(12) 0.0091(13)
C10 0.0270(13) 0.0331(14) 0.0249(13) 0.0113(11) 0.0102(11) 0.0065(11)
C11 0.0190(12) 0.0234(12) 0.0172(11) 0.0041(10) 0.0054(10) 0.0028(10)
C12 0.0204(12) 0.0188(12) 0.0154(11) 0.0047(9) 0.0044(9) 0.0031(10)
C13 0.0244(12) 0.0224(12) 0.0200(12) 0.0108(10) 0.0095(10) 0.0116(10)
C14 0.0274(13) 0.0214(13) 0.0254(13) 0.0065(11) 0.0037(11) 0.0070(11)
C15 0.0357(15) 0.0222(13) 0.0425(16) 0.0188(12) 0.0139(13) 0.0107(12)
C16 0.0368(15) 0.0305(14) 0.0300(14) 0.0205(12) 0.0137(12) 0.0170(12)
C17 0.0244(12) 0.0295(13) 0.0190(12) 0.0110(10) 0.0086(10) 0.0113(11)
C18 0.0193(11) 0.0245(12) 0.0189(11) 0.0110(10) 0.0089(10) 0.0103(10)
C19 0.0221(12) 0.0242(12) 0.0135(11) 0.0094(9) 0.0080(9) 0.0096(10)
C20 0.0233(12) 0.0269(13) 0.0171(11) 0.0106(10) 0.0054(10) 0.0086(11)
C21 0.0273(13) 0.0244(13) 0.0225(13) 0.0030(11) 0.0013(11) 0.0012(11)
C22 0.0302(15) 0.0257(15) 0.0457(17) -0.0040(13) 0.0147(13) -0.0038(12)
C23 0.038(2) 0.050(2) 0.155(4) 0.036(3) 0.033(2) 0.0182(18)
C24 0.068(3) 0.074(4) 0.218(8) 0.013(4) 0.084(4) 0.022(3)
C25 0.082(4) 0.075(4) 0.146(6) -0.052(4) 0.087(4) -0.034(3)
C26 0.115(5) 0.104(4) 0.070(3) -0.028(3) 0.054(3) -0.056(4)
C27 0.068(2) 0.064(2) 0.040(2) 0.0016(18) 0.0227(18) -0.014(2)
C28 0.0205(12) 0.0266(13) 0.0158(11) 0.0113(10) 0.0060(9) 0.0076(10)
C29 0.0247(12) 0.0235(13) 0.0171(11) 0.0054(10) 0.0052(10) 0.0058(10)
C30 0.0226(12) 0.0332(14) 0.0140(11) 0.0073(10) 0.0016(10) 0.0057(11)
C31 0.0322(14) 0.0375(15) 0.0211(13) 0.0163(11) 0.0048(11) 0.0157(12)
C32 0.0316(14) 0.0260(13) 0.0229(13) 0.0106(11) 0.0057(11) 0.0126(11)
C33 0.0204(12) 0.0231(12) 0.0175(11) 0.0099(10) 0.0064(10) 0.0073(10)
C34 0.0190(11) 0.0215(12) 0.0177(11) 0.0097(10) 0.0053(9) 0.0081(10)
C35 0.0251(13) 0.0228(12) 0.0204(12) 0.0103(10) 0.0053(10) 0.0108(11)
C36 0.0335(14) 0.0204(12) 0.0199(12) 0.0053(10) 0.0088(11) 0.0137(11)
C37 0.0314(13) 0.0169(12) 0.0165(11) 0.0021(10) 0.0076(10) 0.0092(10)
C38 0.0340(14) 0.0311(14) 0.0252(13) 0.0122(11) 0.0098(11) 0.0155(12)
C39 0.0338(15) 0.0457(17) 0.0322(15) 0.0124(13) 0.0114(13) 0.0172(14)
C40 0.0387(17) 0.0443(18) 0.0436(17) 0.0139(15) 0.0210(14) 0.0063(14)
C41 0.058(2) 0.0373(16) 0.0466(18) 0.0270(14) 0.0296(16) 0.0168(15)
C42 0.0387(15) 0.0299(14) 0.0289(14) 0.0141(12) 0.0090(12) 0.0141(12)
C43 0.064(2) 0.0302(15) 0.0363(16) 0.0158(13) 0.0186(15) 0.0231(15)
C44 0.0326(14) 0.0292(14) 0.0279(14) 0.0125(11) 0.0092(12) 0.0114(12)
C45 0.064(2) 0.058(2) 0.093(3) 0.001(2) 0.047(2) 0.003(2)
C46 0.070(2) 0.073(3) 0.063(2) 0.030(2) 0.042(2) 0.026(2)
C47 0.068(3) 0.104(4) 0.124(4) 0.070(3) 0.046(3) 0.055(3)
C48 0.0490(19) 0.0501(19) 0.057(2) 0.0297(17) 0.0358(17) 0.0199(16)

loop_
_atom_type_symbol
_atom_type_description
_atom_type_scat_dispersion_real
_atom_type_scat_dispersion_imag
_atom_type_scat_source
C C 0.0033 0.0016 'International Tables Vol C Tables 4.2.6.8 and 6.1.1.4'
H H 0.0000 0.0000 'International Tables Vol C Tables 4.2.6.8 and 6.1.1.4'
N N 0.0061 0.0033 'International Tables Vol C Tables 4.2.6.8 and 6.1.1.4'
Cl Cl 0.1484 0.1585 'International Tables Vol C Tables 4.2.6.8 and 6.1.1.4'
Zn Zn 0.2839 1.4301 'International Tables Vol C Tables 4.2.6.8 and 6.1.1.4'

loop_
_geom_angle_atom_site_label_1
_geom_angle_atom_site_label_2
_geom_angle_atom_site_label_3
_geom_angle
_geom_angle_site_symmetry_1
_geom_angle_site_symmetry_3
_geom_angle_publ_flag
N6 Zn1 N1 153.67(7) . . ?
N6 Zn1 N3 97.52(7) . . ?
N1 Zn1 N3 80.36(7) . . ?
N6 Zn1 N2 83.45(7) . . ?
N1 Zn1 N2 76.80(7) . . ?
N3 Zn1 N2 125.24(7) . . ?
N6 Zn1 Cl1 103.35(5) . . ?
N1 Zn1 Cl1 102.45(5) . . ?
N3 Zn1 Cl1 105.78(5) . . ?
N2 Zn1 Cl1 127.40(5) . . ?
N9 Zn2 Cl2 109.08(7) . . ?
N9 Zn2 Cl3 105.35(6) . . ?
Cl2 Zn2 Cl3 112.83(3) . . ?
N9 Zn2 Cl4 101.58(6) . . ?
Cl2 Zn2 Cl4 113.71(3) . . ?
Cl3 Zn2 Cl4 113.24(3) . . ?
C1 N1 C13 124.05(18) . . ?
C1 N1 Zn1 114.34(15) . . ?
C13 N1 Zn1 120.93(13) . . ?
C12 N2 C28 121.38(18) . . ?
C12 N2 Zn1 110.49(14) . . ?
C28 N2 Zn1 127.56(13) . . ?
N4 N3 C19 109.97(18) . . ?
N4 N3 Zn1 125.98(14) . . ?
C19 N3 Zn1 123.81(15) . . ?
N3 N4 N5 106.00(17) . . ?
N4 N5 C20 111.94(19) . . ?
N4 N5 C21 119.91(19) . . ?
C20 N5 C21 128.0(2) . . ?
N7 N6 C34 110.13(18) . . ?
N7 N6 Zn1 118.01(14) . . ?
C34 N6 Zn1 131.69(15) . . ?
N6 N7 N8 106.05(17) . . ?
N7 N8 C35 111.97(18) . . ?
N7 N8 C36 119.63(18) . . ?
C35 N8 C36 127.86(19) . . ?
C44 N9 Zn2 169.8(2) . . ?
N1 C1 C2 135.5(2) . . ?
N1 C1 C12 117.09(18) . . ?
C2 C1 C12 107.37(19) . . ?
C3 C2 C7 119.4(2) . . ?
C3 C2 C1 135.0(2) . . ?
C7 C2 C1 105.45(19) . . ?
C2 C3 C4 118.2(3) . . ?
C2 C3 H3 120.9 . . ?
C4 C3 H3 120.9 . . ?
C5 C4 C3 122.6(2) . . ?
C5 C4 H4 118.7 . . ?
C3 C4 H4 118.7 . . ?
C4 C5 C6 120.7(2) . . ?
C4 C5 H5 119.7 . . ?
C6 C5 H5 119.7 . . ?
C7 C6 C5 116.4(2) . . ?
C7 C6 C8 116.3(2) . . ?
C5 C6 C8 127.3(2) . . ?
C6 C7 C2 122.7(2) . . ?
C6 C7 C11 122.6(2) . . ?
C2 C7 C11 114.7(2) . . ?
C9 C8 C6 120.8(2) . . ?
C9 C8 H8 119.6 . . ?
C6 C8 H8 119.6 . . ?
C8 C9 C10 122.3(3) . . ?
C8 C9 H9 118.8 . . ?
C10 C9 H9 118.8 . . ?
C11 C10 C9 118.6(2) . . ?
C11 C10 H10 120.7 . . ?
C9 C10 H10 120.7 . . ?
C10 C11 C7 119.1(2) . . ?
C10 C11 C12 135.3(2) . . ?
C7 C11 C12 105.6(2) . . ?
N2 C12 C11 136.3(2) . . ?
N2 C12 C1 116.89(19) . . ?
C11 C12 C1 106.78(18) . . ?
C14 C13 C18 120.6(2) . . ?
C14 C13 N1 120.8(2) . . ?
C18 C13 N1 118.4(2) . . ?
C15 C14 C13 120.2(2) . . ?
C15 C14 H14 119.9 . . ?
C13 C14 H14 119.9 . . ?
C14 C15 C16 119.9(2) . . ?
C14 C15 H15 120.0 . . ?
C16 C15 H15 120.0 . . ?
C17 C16 C15 120.0(2) . . ?
C17 C16 H16 120.0 . . ?
C15 C16 H16 120.0 . . ?
C16 C17 C18 121.1(2) . . ?
C16 C17 H17 119.4 . . ?
C18 C17 H17 119.4 . . ?
C17 C18 C13 118.1(2) . . ?
C17 C18 C19 119.8(2) . . ?
C13 C18 C19 122.1(2) . . ?
N3 C19 C20 106.9(2) . . ?
N3 C19 C18 124.85(19) . . ?
C20 C19 C18 128.3(2) . . ?
N5 C20 C19 105.19(19) . . ?
N5 C20 H20 127.4 . . ?
C19 C20 H20 127.4 . . ?
N5 C21 C22 110.6(2) . . ?
N5 C21 H21A 109.5 . . ?
C22 C21 H21A 109.5 . . ?
N5 C21 H21B 109.5 . . ?
C22 C21 H21B 109.5 . . ?
H21A C21 H21B 108.1 . . ?
C27 C22 C23 120.5(3) . . ?
C27 C22 C21 120.8(3) . . ?
C23 C22 C21 118.6(3) . . ?
C24 C23 C22 122.5(5) . . ?
C24 C23 H23 118.7 . . ?
C22 C23 H23 118.7 . . ?
C23 C24 C25 117.4(6) . . ?
C23 C24 H24 121.3 . . ?
C25 C24 H24 121.3 . . ?
C24 C25 C26 123.8(5) . . ?
C24 C25 H25 118.1 . . ?
C26 C25 H25 118.1 . . ?
C25 C26 C27 115.8(6) . . ?
C25 C26 H26 122.1 . . ?
C27 C26 H26 122.1 . . ?
C22 C27 C26 119.9(5) . . ?
C22 C27 H27 120.1 . . ?
C26 C27 H27 120.1 . . ?
C33 C28 C29 119.6(2) . . ?
C33 C28 N2 120.82(19) . . ?
C29 C28 N2 119.3(2) . . ?
C30 C29 C28 120.5(2) . . ?
C30 C29 H29 119.8 . . ?
C28 C29 H29 119.8 . . ?
C31 C30 C29 120.3(2) . . ?
C31 C30 H30 119.9 . . ?
C29 C30 H30 119.9 . . ?
C30 C31 C32 119.9(2) . . ?
C30 C31 H31 120.0 . . ?
C32 C31 H31 120.0 . . ?
C31 C32 C33 121.2(2) . . ?
C31 C32 H32 119.4 . . ?
C33 C32 H32 119.4 . . ?
C28 C33 C32 118.1(2) . . ?
C28 C33 C34 125.03(19) . . ?
C32 C33 C34 116.8(2) . . ?
N6 C34 C35 106.91(19) . . ?
N6 C34 C33 125.3(2) . . ?
C35 C34 C33 127.7(2) . . ?
N8 C35 C34 104.94(19) . . ?
N8 C35 H35 127.5 . . ?
C34 C35 H35 127.5 . . ?
N8 C36 C37 110.37(18) . . ?
N8 C36 H36A 109.6 . . ?
C37 C36 H36A 109.6 . . ?
N8 C36 H36B 109.6 . . ?
C37 C36 H36B 109.6 . . ?
H36A C36 H36B 108.1 . . ?
C42 C37 C38 118.7(2) . . ?
C42 C37 C36 120.5(2) . . ?
C38 C37 C36 120.8(2) . . ?
C39 C38 C37 120.5(2) . . ?
C39 C38 H38 119.8 . . ?
C37 C38 H38 119.8 . . ?
C38 C39 C40 120.3(3) . . ?
C38 C39 H39 119.9 . . ?
C40 C39 H39 119.9 . . ?
C41 C40 C39 119.7(3) . . ?
C41 C40 H40 120.1 . . ?
C39 C40 H40 120.1 . . ?
C40 C41 C42 120.0(3) . . ?
C40 C41 H41 120.0 . . ?
C42 C41 H41 120.0 . . ?
C41 C42 C37 120.8(2) . . ?
C41 C42 H42 119.6 . . ?
C37 C42 H42 119.6 . . ?
C44 C43 H43A 109.5 . . ?
C44 C43 H43B 109.5 . . ?
H43A C43 H43B 109.5 . . ?
C44 C43 H43C 109.5 . . ?
H43A C43 H43C 109.5 . . ?
H43B C43 H43C 109.5 . . ?
N9 C44 C43 178.5(3) . . ?
C46 C45 H45A 109.5 . . ?
C46 C45 H45B 109.5 . . ?
H45A C45 H45B 109.5 . . ?
C46 C45 H45C 109.5 . . ?
H45A C45 H45C 109.5 . . ?
H45B C45 H45C 109.5 . . ?
N10 C46 C45 177.6(5) . . ?
C48 C47 H47A 109.5 . . ?
C48 C47 H47B 109.5 . . ?
H47A C47 H47B 109.5 . . ?
C48 C47 H47C 109.5 . . ?
H47A C47 H47C 109.5 . . ?
H47B C47 H47C 109.5 . . ?
N11 C48 C47 178.0(3) . . ?

loop_
_geom_bond_atom_site_label_1
_geom_bond_atom_site_label_2
_geom_bond_distance
_geom_bond_site_symmetry_2
_geom_bond_publ_flag
Zn1 N6 2.0492(18) . ?
Zn1 N1 2.1153(17) . ?
Zn1 N3 2.1185(18) . ?
Zn1 N2 2.2019(18) . ?
Zn1 Cl1 2.2638(6) . ?
Zn2 N9 2.069(2) . ?
Zn2 Cl2 2.2306(8) . ?
Zn2 Cl3 2.2359(7) . ?
Zn2 Cl4 2.2445(7) . ?
N1 C1 1.274(3) . ?
N1 C13 1.425(3) . ?
N2 C12 1.286(3) . ?
N2 C28 1.430(3) . ?
N3 N4 1.321(3) . ?
N3 C19 1.367(3) . ?
N4 N5 1.333(3) . ?
N5 C20 1.344(3) . ?
N5 C21 1.476(3) . ?
N6 N7 1.321(3) . ?
N6 C34 1.363(3) . ?
N7 N8 1.327(2) . ?
N8 C35 1.349(3) . ?
N8 C36 1.473(3) . ?
N9 C44 1.131(3) . ?
N10 C46 1.119(5) . ?
N11 C48 1.125(4) . ?
C1 C2 1.476(3) . ?
C1 C12 1.518(3) . ?
C2 C3 1.374(3) . ?
C2 C7 1.414(3) . ?
C3 C4 1.417(4) . ?
C3 H3 0.9300 . ?
C4 C5 1.365(4) . ?
C4 H4 0.9300 . ?
C5 C6 1.414(4) . ?
C5 H5 0.9300 . ?
C6 C7 1.407(3) . ?
C6 C8 1.416(4) . ?
C7 C11 1.422(3) . ?
C8 C9 1.364(4) . ?
C8 H8 0.9300 . ?
C9 C10 1.414(3) . ?
C9 H9 0.9300 . ?
C10 C11 1.372(3) . ?
C10 H10 0.9300 . ?
C11 C12 1.476(3) . ?
C13 C14 1.389(3) . ?
C13 C18 1.407(3) . ?
C14 C15 1.379(3) . ?
C14 H14 0.9300 . ?
C15 C16 1.393(4) . ?
C15 H15 0.9300 . ?
C16 C17 1.381(3) . ?
C16 H16 0.9300 . ?
C17 C18 1.396(3) . ?
C17 H17 0.9300 . ?
C18 C19 1.474(3) . ?
C19 C20 1.370(3) . ?
C20 H20 0.9300 . ?
C21 C22 1.502(4) . ?
C21 H21A 0.9700 . ?
C21 H21B 0.9700 . ?
C22 C27 1.351(5) . ?
C22 C23 1.397(4) . ?
C23 C24 1.339(6) . ?
C23 H23 0.9300 . ?
C24 C25 1.363(9) . ?
C24 H24 0.9300 . ?
C25 C26 1.422(9) . ?
C25 H25 0.9300 . ?
C26 C27 1.424(6) . ?
C26 H26 0.9300 . ?
C27 H27 0.9300 . ?
C28 C33 1.397(3) . ?
C28 C29 1.403(3) . ?
C29 C30 1.380(3) . ?
C29 H29 0.9300 . ?
C30 C31 1.377(4) . ?
C30 H30 0.9300 . ?
C31 C32 1.378(3) . ?
C31 H31 0.9300 . ?
C32 C33 1.413(3) . ?
C32 H32 0.9300 . ?
C33 C34 1.469(3) . ?
C34 C35 1.372(3) . ?
C35 H35 0.9300 . ?
C36 C37 1.500(4) . ?
C36 H36A 0.9700 . ?
C36 H36B 0.9700 . ?
C37 C42 1.382(3) . ?
C37 C38 1.397(3) . ?
C38 C39 1.374(4) . ?
C38 H38 0.9300 . ?
C39 C40 1.384(4) . ?
C39 H39 0.9300 . ?
C40 C41 1.380(4) . ?
C40 H40 0.9300 . ?
C41 C42 1.382(4) . ?
C41 H41 0.9300 . ?
C42 H42 0.9300 . ?
C43 C44 1.455(4) . ?
C43 H43A 0.9600 . ?
C43 H43B 0.9600 . ?
C43 H43C 0.9600 . ?
C45 C46 1.456(6) . ?
C45 H45A 0.9600 . ?
C45 H45B 0.9600 . ?
C45 H45C 0.9600 . ?
C47 C48 1.446(4) . ?
C47 H47A 0.9600 . ?
C47 H47B 0.9600 . ?
C47 H47C 0.9600 . ?

loop_
_geom_torsion_atom_site_label_1
_geom_torsion_atom_site_label_2
_geom_torsion_atom_site_label_3
_geom_torsion_atom_site_label_4
_geom_torsion
_geom_torsion_site_symmetry_1
_geom_torsion_site_symmetry_2
_geom_torsion_site_symmetry_3
_geom_torsion_site_symmetry_4
_geom_torsion_publ_flag
N6 Zn1 N1 C1 26.6(3) . . . . ?
N3 Zn1 N1 C1 114.04(17) . . . . ?
N2 Zn1 N1 C1 -15.83(16) . . . . ?
Cl1 Zn1 N1 C1 -141.77(16) . . . . ?
N6 Zn1 N1 C13 -144.33(18) . . . . ?
N3 Zn1 N1 C13 -56.86(17) . . . . ?
N2 Zn1 N1 C13 173.27(18) . . . . ?
Cl1 Zn1 N1 C13 47.32(17) . . . . ?
N6 Zn1 N2 C12 -144.04(16) . . . . ?
N1 Zn1 N2 C12 18.44(16) . . . . ?
N3 Zn1 N2 C12 -49.45(18) . . . . ?
Cl1 Zn1 N2 C12 114.15(15) . . . . ?
N6 Zn1 N2 C28 27.24(18) . . . . ?
N1 Zn1 N2 C28 -170.28(19) . . . . ?
N3 Zn1 N2 C28 121.83(18) . . . . ?
Cl1 Zn1 N2 C28 -74.57(19) . . . . ?
N6 Zn1 N3 N4 4.22(17) . . . . ?
N1 Zn1 N3 N4 -149.23(17) . . . . ?
N2 Zn1 N3 N4 -83.04(18) . . . . ?
Cl1 Zn1 N3 N4 110.44(16) . . . . ?
N6 Zn1 N3 C19 -169.49(16) . . . . ?
N1 Zn1 N3 C19 37.05(16) . . . . ?
N2 Zn1 N3 C19 103.25(17) . . . . ?
Cl1 Zn1 N3 C19 -63.27(16) . . . . ?
C19 N3 N4 N5 0.9(2) . . . . ?
Zn1 N3 N4 N5 -173.56(13) . . . . ?
N3 N4 N5 C20 -0.2(2) . . . . ?
N3 N4 N5 C21 -175.66(18) . . . . ?
N1 Zn1 N6 N7 128.41(18) . . . . ?
N3 Zn1 N6 N7 44.97(17) . . . . ?
N2 Zn1 N6 N7 169.77(17) . . . . ?
Cl1 Zn1 N6 N7 -63.29(16) . . . . ?
N1 Zn1 N6 C34 -56.9(3) . . . . ?
N3 Zn1 N6 C34 -140.3(2) . . . . ?
N2 Zn1 N6 C34 -15.5(2) . . . . ?
Cl1 Zn1 N6 C34 111.42(19) . . . . ?
C34 N6 N7 N8 -0.3(2) . . . . ?
Zn1 N6 N7 N8 175.52(13) . . . . ?
N6 N7 N8 C35 0.3(3) . . . . ?
N6 N7 N8 C36 172.49(19) . . . . ?
Cl2 Zn2 N9 C44 -144.4(12) . . . . ?
Cl3 Zn2 N9 C44 94.2(12) . . . . ?
Cl4 Zn2 N9 C44 -24.1(12) . . . . ?
C13 N1 C1 C2 5.8(4) . . . . ?
Zn1 N1 C1 C2 -164.8(2) . . . . ?
C13 N1 C1 C12 -178.1(2) . . . . ?
Zn1 N1 C1 C12 11.4(3) . . . . ?
N1 C1 C2 C3 -2.5(5) . . . . ?
C12 C1 C2 C3 -178.9(3) . . . . ?
N1 C1 C2 C7 173.5(3) . . . . ?
C12 C1 C2 C7 -2.9(3) . . . . ?
C7 C2 C3 C4 1.2(4) . . . . ?
C1 C2 C3 C4 176.7(3) . . . . ?
C2 C3 C4 C5 0.3(5) . . . . ?
C3 C4 C5 C6 -1.2(5) . . . . ?
C4 C5 C6 C7 0.5(4) . . . . ?
C4 C5 C6 C8 -178.4(3) . . . . ?
C5 C6 C7 C2 1.0(4) . . . . ?
C8 C6 C7 C2 -180.0(2) . . . . ?
C5 C6 C7 C11 -178.5(2) . . . . ?
C8 C6 C7 C11 0.6(4) . . . . ?
C3 C2 C7 C6 -1.8(4) . . . . ?
C1 C2 C7 C6 -178.6(2) . . . . ?
C3 C2 C7 C11 177.7(2) . . . . ?
C1 C2 C7 C11 0.9(3) . . . . ?
C7 C6 C8 C9 -4.2(4) . . . . ?
C5 C6 C8 C9 174.8(3) . . . . ?
C6 C8 C9 C10 3.6(4) . . . . ?
C8 C9 C10 C11 1.0(4) . . . . ?
C9 C10 C11 C7 -4.6(4) . . . . ?
C9 C10 C11 C12 179.3(3) . . . . ?
C6 C7 C11 C10 3.8(4) . . . . ?
C2 C7 C11 C10 -175.7(2) . . . . ?
C6 C7 C11 C12 -179.0(2) . . . . ?
C2 C7 C11 C12 1.5(3) . . . . ?
C28 N2 C12 C11 -11.7(4) . . . . ?
Zn1 N2 C12 C11 160.2(2) . . . . ?
C28 N2 C12 C1 169.5(2) . . . . ?
Zn1 N2 C12 C1 -18.6(2) . . . . ?
C10 C11 C12 N2 -5.6(5) . . . . ?
C7 C11 C12 N2 177.9(3) . . . . ?
C10 C11 C12 C1 173.3(3) . . . . ?
C7 C11 C12 C1 -3.2(2) . . . . ?
N1 C1 C12 N2 5.8(3) . . . . ?
C2 C1 C12 N2 -177.0(2) . . . . ?
N1 C1 C12 C11 -173.3(2) . . . . ?
C2 C1 C12 C11 3.9(2) . . . . ?
C1 N1 C13 C14 60.8(3) . . . . ?
Zn1 N1 C13 C14 -129.21(19) . . . . ?
C1 N1 C13 C18 -124.2(2) . . . . ?
Zn1 N1 C13 C18 45.8(2) . . . . ?
C18 C13 C14 C15 1.1(3) . . . . ?
N1 C13 C14 C15 176.1(2) . . . . ?
C13 C14 C15 C16 1.5(4) . . . . ?
C14 C15 C16 C17 -1.9(4) . . . . ?
C15 C16 C17 C18 -0.4(3) . . . . ?
C16 C17 C18 C13 3.0(3) . . . . ?
C16 C17 C18 C19 -179.9(2) . . . . ?
C14 C13 C18 C17 -3.3(3) . . . . ?
N1 C13 C18 C17 -178.39(19) . . . . ?
C14 C13 C18 C19 179.6(2) . . . . ?
N1 C13 C18 C19 4.6(3) . . . . ?
N4 N3 C19 C20 -1.2(2) . . . . ?
Zn1 N3 C19 C20 173.41(14) . . . . ?
N4 N3 C19 C18 178.35(19) . . . . ?
Zn1 N3 C19 C18 -7.1(3) . . . . ?
C17 C18 C19 N3 157.6(2) . . . . ?
C13 C18 C19 N3 -25.4(3) . . . . ?
C17 C18 C19 C20 -23.0(3) . . . . ?
C13 C18 C19 C20 154.0(2) . . . . ?
N4 N5 C20 C19 -0.5(2) . . . . ?
C21 N5 C20 C19 174.5(2) . . . . ?
N3 C19 C20 N5 1.0(2) . . . . ?
C18 C19 C20 N5 -178.5(2) . . . . ?
N4 N5 C21 C22 94.6(3) . . . . ?
C20 N5 C21 C22 -80.0(3) . . . . ?
N5 C21 C22 C27 -86.5(3) . . . . ?
N5 C21 C22 C23 90.9(3) . . . . ?
C27 C22 C23 C24 0.6(6) . . . . ?
C21 C22 C23 C24 -176.8(4) . . . . ?
C22 C23 C24 C25 1.4(7) . . . . ?
C23 C24 C25 C26 -3.2(9) . . . . ?
C24 C25 C26 C27 3.0(8) . . . . ?
C23 C22 C27 C26 -0.8(5) . . . . ?
C21 C22 C27 C26 176.5(3) . . . . ?
C25 C26 C27 C22 -0.8(6) . . . . ?
C12 N2 C28 C33 144.1(2) . . . . ?
Zn1 N2 C28 C33 -26.3(3) . . . . ?
C12 N2 C28 C29 -41.6(3) . . . . ?
Zn1 N2 C28 C29 147.93(17) . . . . ?
C33 C28 C29 C30 -6.2(3) . . . . ?
N2 C28 C29 C30 179.6(2) . . . . ?
C28 C29 C30 C31 0.8(4) . . . . ?
C29 C30 C31 C32 3.5(4) . . . . ?
C30 C31 C32 C33 -2.4(4) . . . . ?
C29 C28 C33 C32 7.1(3) . . . . ?
N2 C28 C33 C32 -178.7(2) . . . . ?
C29 C28 C33 C34 -170.3(2) . . . . ?
N2 C28 C33 C34 3.9(4) . . . . ?
C31 C32 C33 C28 -2.9(4) . . . . ?
C31 C32 C33 C34 174.7(2) . . . . ?
N7 N6 C34 C35 0.1(3) . . . . ?
Zn1 N6 C34 C35 -174.88(16) . . . . ?
N7 N6 C34 C33 177.5(2) . . . . ?
Zn1 N6 C34 C33 2.4(3) . . . . ?
C28 C33 C34 N6 9.1(4) . . . . ?
C32 C33 C34 N6 -168.3(2) . . . . ?
C28 C33 C34 C35 -174.2(2) . . . . ?
C32 C33 C34 C35 8.4(4) . . . . ?
N7 N8 C35 C34 -0.2(3) . . . . ?
C36 N8 C35 C34 -171.6(2) . . . . ?
N6 C34 C35 N8 0.0(2) . . . . ?
C33 C34 C35 N8 -177.2(2) . . . . ?
N7 N8 C36 C37 -93.8(2) . . . . ?
C35 N8 C36 C37 77.0(3) . . . . ?
N8 C36 C37 C42 -99.9(2) . . . . ?
N8 C36 C37 C38 79.9(3) . . . . ?
C42 C37 C38 C39 -0.2(3) . . . . ?
C36 C37 C38 C39 179.9(2) . . . . ?
C37 C38 C39 C40 -0.7(4) . . . . ?
C38 C39 C40 C41 1.2(4) . . . . ?
C39 C40 C41 C42 -0.7(4) . . . . ?
C40 C41 C42 C37 -0.3(4) . . . . ?
C38 C37 C42 C41 0.7(4) . . . . ?
C36 C37 C42 C41 -179.4(2) . . . . ?
